data_7035867
loop_
_publ_author_name
'Cybulski, Mateusz K.'
'Riddlestone, Ian M.'
'Mahon, Mary F.'
'Woodman, Timothy J.'
'Whittlesey, Michael K.'

_publ_section_title
;
 Stoichiometric and catalytic C-F bond activation by the trans-dihydride
 NHC complex [Ru(IEt2Me2)2(PPh3)2H2] (IEt2Me2 =
 1,3-diethyl-4,5-dimethylimidazol-2-ylidene).
;
_journal_issue 45
_journal_name_full 'Dalton transactions (Cambridge, England : 2003)'
_journal_page_first 19597
_journal_page_last 19605
_journal_paper_doi 10.1039/c5dt01996f
_journal_volume 44
_journal_year 2015
_chemical_formula_sum 'C57 H70 F N4 P2 Ru'
_chemical_formula_weight 993.18
_chemical_name_systematic
; 
 ? 
;
_space_group_IT_number 14
_symmetry_cell_setting monoclinic
_symmetry_space_group_name_Hall '-P 2yab'
_symmetry_space_group_name_H-M 'P 1 21/a 1'
_atom_sites_solution_hydrogens geom
_atom_sites_solution_primary direct
_atom_sites_solution_secondary difmap
_audit_creation_method SHELXL-97
_audit_update_record
;
2015-05-14 deposited with the CCDC.
2015-07-08 downloaded from the CCDC.
;
_cell_angle_alpha 90.00
_cell_angle_beta 109.727(1)
_cell_angle_gamma 90.00
_cell_formula_units_Z 4
_cell_length_a 16.7400(1)
_cell_length_b 16.5550(1)
_cell_length_c 19.4760(1)
_cell_measurement_reflns_used 117285
_cell_measurement_temperature 150(2)
_cell_measurement_theta_max 27.485
_cell_measurement_theta_min 2.910
_cell_volume 5080.63(6)
_computing_cell_refinement 'HKL Scalepack (Otwinowski & Minor 1997)'
_computing_data_collection 'Collect (Bruker AXS BV, 1997-2004)'
_computing_data_reduction 'Denzo & Scalepack (Otwinowski & Minor, 1997)'
_computing_molecular_graphics 'ORTEX (P.McArdle, 1995)'
_computing_publication_material 'SHELXL-97/2 (Sheldrick,1997)'
_computing_structure_refinement 'SHELXL-97 (Sheldrick, 1997)'
_computing_structure_solution 'SHELXS-97 (Sheldrick, 1990)'
_diffrn_ambient_temperature 150(2)
_diffrn_measured_fraction_theta_full 0.997
_diffrn_measured_fraction_theta_max 0.997
_diffrn_measurement_device_type '95mm CCD camera on \k-goniostat'
_diffrn_measurement_method CCD
_diffrn_radiation_monochromator graphite
_diffrn_radiation_source 'fine-focus sealed tube'
_diffrn_radiation_type MoK\a
_diffrn_radiation_wavelength 0.71073
_diffrn_reflns_av_R_equivalents 0.0678
_diffrn_reflns_av_sigmaI/netI 0.0494
_diffrn_reflns_limit_h_max 21
_diffrn_reflns_limit_h_min -21
_diffrn_reflns_limit_k_max 21
_diffrn_reflns_limit_k_min -21
_diffrn_reflns_limit_l_max 25
_diffrn_reflns_limit_l_min -25
_diffrn_reflns_number 94717
_diffrn_reflns_theta_full 27.49
_diffrn_reflns_theta_max 27.49
_diffrn_reflns_theta_min 3.55
_exptl_absorpt_coefficient_mu 0.416
_exptl_absorpt_correction_T_max 0.969
_exptl_absorpt_correction_T_min 0.884
_exptl_absorpt_correction_type multi-scan
_exptl_absorpt_process_details
;
multi-scan from symmetry-related measurements 
 Sortav (Blessing 1995)
;
_exptl_crystal_colour yellow
_exptl_crystal_density_diffrn 1.298
_exptl_crystal_density_method 'not measured'
_exptl_crystal_description tabloid
_exptl_crystal_F_000 2092
_exptl_crystal_size_max 0.18
_exptl_crystal_size_mid 0.12
_exptl_crystal_size_min 0.08
_refine_diff_density_max 0.607
_refine_diff_density_min -0.676
_refine_diff_density_rms 0.068
_refine_ls_extinction_method none
_refine_ls_goodness_of_fit_ref 1.033
_refine_ls_hydrogen_treatment mixed
_refine_ls_matrix_type full
_refine_ls_number_parameters 611
_refine_ls_number_reflns 11623
_refine_ls_number_restraints 2
_refine_ls_restrained_S_all 1.032
_refine_ls_R_factor_all 0.0582
_refine_ls_R_factor_gt 0.0370
_refine_ls_shift/su_max 0.002
_refine_ls_shift/su_mean 0.000
_refine_ls_structure_factor_coef Fsqd
_refine_ls_weighting_details 'calc w=1/[\s^2^(Fo^2^)+(0.0308P)^2^+4.1557P] where P=(Fo^2^+2Fc^2^)/3'
_refine_ls_weighting_scheme calc
_refine_ls_wR_factor_gt 0.0767
_refine_ls_wR_factor_ref 0.0851
_reflns_number_gt 9034
_reflns_number_total 11623
_reflns_threshold_expression >2sigma(I)
_cod_data_source_file c5dt01996f2.cif
_cod_data_source_block k14mkw12
_cod_depositor_comments
;
The following automatic conversions were performed:

'_symmetry_cell_setting' value 'Monoclinic' changed to 'monoclinic'
according to
/usr/data/users/saulius/crontab/automatic-downloads/rss-feeds/RSC/lib/dictionaries/cif_core.dic
dictionary named 'cif_core.dic' version 2.4.2 from 2011-04-26.

Automatic conversion script
Id: cif_fix_values 3271 2015-04-21 07:52:19Z andrius 

 Adding full bibliography for 7035867--7035870.cif.
;
_cod_original_cell_volume 5080.63(5)
_cod_original_sg_symbol_H-M P21/a
_cod_database_code 7035867

loop_
_symmetry_equiv_pos_as_xyz
'x, y, z'
'-x+1/2, y+1/2, -z'
'-x, -y, -z'
'x-1/2, -y-1/2, z'

loop_
_atom_site_label
_atom_site_type_symbol
_atom_site_fract_x
_atom_site_fract_y
_atom_site_fract_z
_atom_site_U_iso_or_equiv
_atom_site_adp_type
_atom_site_occupancy
_atom_site_symmetry_multiplicity
_atom_site_calc_flag
_atom_site_refinement_flags
_atom_site_disorder_assembly
_atom_site_disorder_group
Ru1 Ru 0.577653(11) 0.016753(10) 0.768016(9) 0.01970(6) Uani 1 1 d D . .
P1 P 0.43442(3) 0.00264(3) 0.69833(3) 0.02204(12) Uani 1 1 d . A .
P2 P 0.59528(3) -0.10362(3) 0.83541(3) 0.02170(12) Uani 1 1 d . A .
F1 F 0.56237(14) 0.05885(15) 0.87350(13) 0.0243(5) Uani 0.53 1 d P A 1
F1A F 0.59338(18) -0.03658(17) 0.66577(15) 0.0279(6) Uani 0.47 1 d P A 2
N1 N 0.75298(11) 0.09065(11) 0.86663(9) 0.0234(4) Uani 1 1 d . . .
N2 N 0.77497(11) -0.01012(11) 0.80709(10) 0.0257(4) Uani 1 1 d . . .
N3 N 0.52492(11) 0.20075(11) 0.74475(10) 0.0250(4) Uani 1 1 d . . .
N4 N 0.59354(12) 0.16682(11) 0.67444(10) 0.0273(4) Uani 1 1 d . . .
C1 C 0.71002(13) 0.03549(13) 0.81486(11) 0.0230(5) Uani 1 1 d . A .
C2 C 0.84040(14) 0.07707(14) 0.89248(12) 0.0283(5) Uani 1 1 d . A .
C3 C 0.85413(14) 0.01379(15) 0.85516(13) 0.0299(5) Uani 1 1 d . A .
C4 C 0.71477(15) 0.15763(14) 0.89313(12) 0.0273(5) Uani 1 1 d . A .
H4A H 0.7395 0.1599 0.9470 0.033 Uiso 1 1 calc R . .
H4B H 0.6531 0.1479 0.8799 0.033 Uiso 1 1 calc R . .
C5 C 0.72885(16) 0.23854(15) 0.86146(14) 0.0355(6) Uani 1 1 d . . .
H5A H 0.7897 0.2465 0.8710 0.053 Uiso 1 1 calc R A .
H5B H 0.7073 0.2822 0.8843 0.053 Uiso 1 1 calc R . .
H5C H 0.6986 0.2389 0.8087 0.053 Uiso 1 1 calc R . .
C6 C 0.90020(15) 0.12130(17) 0.95631(13) 0.0382(6) Uani 1 1 d . . .
H6A H 0.8868 0.1084 1.0003 0.057 Uiso 1 1 calc R A .
H6B H 0.8943 0.1796 0.9472 0.057 Uiso 1 1 calc R . .
H6C H 0.9586 0.1049 0.9631 0.057 Uiso 1 1 calc R . .
C7 C 0.93429(16) -0.03152(18) 0.86313(16) 0.0454(7) Uani 1 1 d . . .
H7A H 0.9799 -0.0117 0.9061 0.068 Uiso 1 1 calc R A .
H7B H 0.9500 -0.0233 0.8195 0.068 Uiso 1 1 calc R . .
H7C H 0.9253 -0.0892 0.8690 0.068 Uiso 1 1 calc R . .
C8 C 0.76379(16) -0.07844(15) 0.75756(14) 0.0355(6) Uani 1 1 d . A .
H8A H 0.7029 -0.0929 0.7384 0.043 Uiso 1 1 calc R . .
H8B H 0.7951 -0.1254 0.7853 0.043 Uiso 1 1 calc R . .
C9 C 0.7943(2) -0.06226(18) 0.69366(16) 0.0499(7) Uani 1 1 d . . .
H9A H 0.7597 -0.0194 0.6630 0.075 Uiso 1 1 calc R A .
H9B H 0.7889 -0.1117 0.6647 0.075 Uiso 1 1 calc R . .
H9C H 0.8538 -0.0453 0.7120 0.075 Uiso 1 1 calc R . .
C10 C 0.56598(13) 0.13582(13) 0.72735(11) 0.0232(5) Uani 1 1 d . A .
C11 C 0.52528(15) 0.26825(14) 0.70196(13) 0.0312(5) Uani 1 1 d . A .
C12 C 0.56791(15) 0.24675(14) 0.65775(13) 0.0319(5) Uani 1 1 d . A .
C13 C 0.47702(16) 0.19759(15) 0.79513(14) 0.0335(5) Uani 1 1 d . A .
H13A H 0.4791 0.1416 0.8135 0.040 Uiso 1 1 calc R . .
H13B H 0.4169 0.2103 0.7676 0.040 Uiso 1 1 calc R . .
C14 C 0.50737(18) 0.25367(17) 0.85940(15) 0.0461(7) Uani 1 1 d . . .
H14A H 0.5685 0.2463 0.8840 0.069 Uiso 1 1 calc R A .
H14B H 0.4773 0.2417 0.8935 0.069 Uiso 1 1 calc R . .
H14C H 0.4961 0.3097 0.8426 0.069 Uiso 1 1 calc R . .
C15 C 0.48071(18) 0.34541(16) 0.70533(18) 0.0488(7) Uani 1 1 d . . .
H15A H 0.5137 0.3758 0.7489 0.073 Uiso 1 1 calc R A .
H15B H 0.4243 0.3335 0.7076 0.073 Uiso 1 1 calc R . .
H15C H 0.4748 0.3776 0.6617 0.073 Uiso 1 1 calc R . .
C16 C 0.5801(2) 0.29143(17) 0.59506(15) 0.0492(7) Uani 1 1 d . . .
H16A H 0.5550 0.3454 0.5916 0.074 Uiso 1 1 calc R A .
H16B H 0.5524 0.2617 0.5497 0.074 Uiso 1 1 calc R . .
H16C H 0.6409 0.2964 0.6029 0.074 Uiso 1 1 calc R . .
C17 C 0.64689(16) 0.12447(15) 0.64052(13) 0.0340(6) Uani 1 1 d . A .
H17A H 0.6246 0.1336 0.5872 0.041 Uiso 1 1 calc R . .
H17B H 0.6447 0.0657 0.6493 0.041 Uiso 1 1 calc R . .
C18 C 0.73872(18) 0.15311(18) 0.67067(16) 0.0467(7) Uani 1 1 d . . .
H18A H 0.7407 0.2119 0.6653 0.070 Uiso 1 1 calc R A .
H18B H 0.7716 0.1271 0.6437 0.070 Uiso 1 1 calc R . .
H18C H 0.7629 0.1388 0.7224 0.070 Uiso 1 1 calc R . .
C19 C 0.40479(14) 0.06568(14) 0.61404(12) 0.0278(5) Uani 1 1 d . . .
C20 C 0.37027(16) 0.14226(15) 0.61189(13) 0.0347(6) Uani 1 1 d . A .
H20 H 0.3561 0.1609 0.6525 0.042 Uiso 1 1 calc R . .
C21 C 0.35592(18) 0.19227(17) 0.55142(15) 0.0445(7) Uani 1 1 d . . .
H21 H 0.3331 0.2448 0.5513 0.053 Uiso 1 1 calc R A .
C22 C 0.37490(17) 0.16537(19) 0.49166(15) 0.0478(7) Uani 1 1 d . A .
H22 H 0.3668 0.2000 0.4510 0.057 Uiso 1 1 calc R . .
C23 C 0.40578(18) 0.0877(2) 0.49103(15) 0.0497(8) Uani 1 1 d . . .
H23 H 0.4160 0.0680 0.4489 0.060 Uiso 1 1 calc R A .
C24 C 0.42179(17) 0.03888(18) 0.55232(14) 0.0428(7) Uani 1 1 d . A .
H24 H 0.4447 -0.0136 0.5522 0.051 Uiso 1 1 calc R . .
C25 C 0.34994(13) 0.02952(13) 0.73526(12) 0.0239(5) Uani 1 1 d . . .
C26 C 0.36992(14) 0.03191(13) 0.81039(12) 0.0266(5) Uani 1 1 d . A .
H26 H 0.4263 0.0209 0.8412 0.032 Uiso 1 1 calc R . .
C27 C 0.30823(16) 0.05026(15) 0.84108(13) 0.0325(5) Uani 1 1 d . . .
H27 H 0.3227 0.0520 0.8926 0.039 Uiso 1 1 calc R A .
C28 C 0.22569(15) 0.06603(15) 0.79665(14) 0.0341(6) Uani 1 1 d . A .
H28 H 0.1836 0.0786 0.8177 0.041 Uiso 1 1 calc R . .
C29 C 0.20475(15) 0.06340(15) 0.72187(14) 0.0360(6) Uani 1 1 d . . .
H29 H 0.1482 0.0743 0.6914 0.043 Uiso 1 1 calc R A .
C30 C 0.26594(14) 0.04489(15) 0.69119(13) 0.0312(5) Uani 1 1 d . A .
H30 H 0.2508 0.0426 0.6396 0.037 Uiso 1 1 calc R . .
C31 C 0.39472(14) -0.09687(14) 0.65735(11) 0.0262(5) Uani 1 1 d . . .
C32 C 0.32211(16) -0.13408(15) 0.66142(14) 0.0358(6) Uani 1 1 d . A .
H32 H 0.2888 -0.1073 0.6855 0.043 Uiso 1 1 calc R . .
C33 C 0.29736(18) -0.20980(17) 0.63089(16) 0.0455(7) Uani 1 1 d . . .
H33 H 0.2478 -0.2344 0.6347 0.055 Uiso 1 1 calc R A .
C34 C 0.34394(19) -0.24941(17) 0.59518(15) 0.0467(7) Uani 1 1 d . A .
H34 H 0.3257 -0.3003 0.5729 0.056 Uiso 1 1 calc R . .
C35 C 0.41699(19) -0.21488(17) 0.59189(15) 0.0458(7) Uani 1 1 d . . .
H35 H 0.4503 -0.2425 0.5684 0.055 Uiso 1 1 calc R A .
C36 C 0.44232(17) -0.13957(16) 0.62285(13) 0.0364(6) Uani 1 1 d . A .
H36 H 0.4933 -0.1165 0.6205 0.044 Uiso 1 1 calc R . .
C37 C 0.51333(14) -0.12442(13) 0.87777(12) 0.0252(5) Uani 1 1 d . . .
C38 C 0.43954(15) -0.16417(14) 0.83501(13) 0.0303(5) Uani 1 1 d . A .
H38 H 0.4356 -0.1837 0.7881 0.036 Uiso 1 1 calc R . .
C39 C 0.37185(16) -0.17543(15) 0.86014(14) 0.0360(6) Uani 1 1 d . . .
H39 H 0.3217 -0.2015 0.8301 0.043 Uiso 1 1 calc R A .
C40 C 0.37754(16) -0.14859(15) 0.92891(14) 0.0365(6) Uani 1 1 d . A .
H40 H 0.3312 -0.1560 0.9460 0.044 Uiso 1 1 calc R . .
C41 C 0.45079(16) -0.11089(15) 0.97288(14) 0.0338(5) Uani 1 1 d . . .
H41 H 0.4553 -0.0936 1.0205 0.041 Uiso 1 1 calc R A .
C42 C 0.51792(15) -0.09844(14) 0.94694(13) 0.0296(5) Uani 1 1 d . A .
H42 H 0.5677 -0.0718 0.9770 0.035 Uiso 1 1 calc R . .
C43 C 0.69440(14) -0.10106(13) 0.91557(11) 0.0243(5) Uani 1 1 d . . .
C44 C 0.75957(15) -0.15764(15) 0.92720(13) 0.0307(5) Uani 1 1 d . A .
H44 H 0.7519 -0.2023 0.8950 0.037 Uiso 1 1 calc R . .
C45 C 0.83540(15) -0.14987(16) 0.98498(13) 0.0348(6) Uani 1 1 d . . .
H45 H 0.8793 -0.1885 0.9915 0.042 Uiso 1 1 calc R A .
C46 C 0.84678(15) -0.08602(16) 1.03278(13) 0.0341(6) Uani 1 1 d . A .
H46 H 0.8980 -0.0814 1.0731 0.041 Uiso 1 1 calc R . .
C47 C 0.78351(15) -0.02869(14) 1.02207(12) 0.0293(5) Uani 1 1 d . . .
H47 H 0.7915 0.0153 1.0550 0.035 Uiso 1 1 calc R A .
C48 C 0.70839(14) -0.03530(13) 0.96330(12) 0.0252(5) Uani 1 1 d . A .
H48 H 0.6661 0.0053 0.9555 0.030 Uiso 1 1 calc R . .
C49 C 0.60236(14) -0.20776(13) 0.80260(12) 0.0270(5) Uani 1 1 d . . .
C50 C 0.60858(16) -0.22104(15) 0.73415(14) 0.0345(6) Uani 1 1 d . A .
H50 H 0.6092 -0.1762 0.7038 0.041 Uiso 1 1 calc R . .
C51 C 0.61401(19) -0.29922(17) 0.70925(17) 0.0477(7) Uani 1 1 d . . .
H51 H 0.6175 -0.3074 0.6621 0.057 Uiso 1 1 calc R A .
C52 C 0.61422(19) -0.36461(17) 0.75311(18) 0.0506(7) Uani 1 1 d . A .
H52 H 0.6186 -0.4178 0.7364 0.061 Uiso 1 1 calc R . .
C53 C 0.60814(17) -0.35269(16) 0.82102(16) 0.0451(7) Uani 1 1 d . . .
H53 H 0.6082 -0.3978 0.8512 0.054 Uiso 1 1 calc R A .
C54 C 0.60194(16) -0.27510(15) 0.84584(14) 0.0354(6) Uani 1 1 d . A .
H54 H 0.5974 -0.2677 0.8927 0.043 Uiso 1 1 calc R . .
C55 C 0.0350(2) 0.0055(2) 0.48356(18) 0.0606(9) Uani 1 1 d . . .
H55A H 0.0104 -0.0030 0.4302 0.073 Uiso 1 1 calc R . .
H55B H 0.0554 0.0620 0.4917 0.073 Uiso 1 1 calc R . .
C56 C 0.1100(2) -0.0504(2) 0.51380(18) 0.0680(10) Uani 1 1 d . . .
H56A H 0.0904 -0.1069 0.5028 0.082 Uiso 1 1 calc R . .
H56B H 0.1326 -0.0445 0.5675 0.082 Uiso 1 1 calc R . .
C57 C 0.1816(2) -0.0349(3) 0.4835(2) 0.0817(12) Uani 1 1 d . . .
H57A H 0.1607 -0.0435 0.4306 0.123 Uiso 1 1 calc R . .
H57B H 0.2286 -0.0721 0.5064 0.123 Uiso 1 1 calc R . .
H57C H 0.2015 0.0209 0.4941 0.123 Uiso 1 1 calc R . .
H1 H 0.585(3) -0.015(2) 0.6930(12) 0.013(9) Uiso 0.53 1 d PD B 1
H1A H 0.577(3) 0.053(3) 0.8440(13) 0.013(9) Uiso 0.47 1 d PD C 2

loop_
_atom_site_aniso_label
_atom_site_aniso_U_11
_atom_site_aniso_U_22
_atom_site_aniso_U_33
_atom_site_aniso_U_23
_atom_site_aniso_U_13
_atom_site_aniso_U_12
Ru1 0.01907(9) 0.02017(9) 0.01966(9) 0.00109(7) 0.00627(6) -0.00026(7)
P1 0.0194(3) 0.0261(3) 0.0203(3) 0.0004(2) 0.0062(2) -0.0007(2)
P2 0.0225(3) 0.0198(3) 0.0218(3) 0.0010(2) 0.0062(2) 0.0002(2)
F1 0.0236(12) 0.0297(13) 0.0215(13) -0.0030(10) 0.0101(10) -0.0026(10)
F1A 0.0334(16) 0.0298(16) 0.0250(15) -0.0038(12) 0.0158(12) -0.0014(12)
N1 0.0222(9) 0.0244(10) 0.0238(9) 0.0024(7) 0.0082(7) -0.0036(7)
N2 0.0199(9) 0.0266(10) 0.0319(10) 0.0011(8) 0.0106(8) 0.0007(8)
N3 0.0233(10) 0.0207(9) 0.0310(10) 0.0006(7) 0.0090(8) 0.0012(7)
N4 0.0347(11) 0.0237(10) 0.0246(10) 0.0010(7) 0.0114(8) -0.0028(8)
C1 0.0219(11) 0.0224(11) 0.0262(11) 0.0001(8) 0.0100(9) -0.0025(8)
C2 0.0200(11) 0.0337(13) 0.0294(12) 0.0076(10) 0.0058(9) -0.0039(9)
C3 0.0180(11) 0.0345(13) 0.0361(13) 0.0069(10) 0.0077(9) -0.0002(10)
C4 0.0275(12) 0.0298(12) 0.0254(12) -0.0044(9) 0.0100(9) -0.0046(10)
C5 0.0371(14) 0.0273(13) 0.0430(15) -0.0041(10) 0.0144(12) -0.0047(11)
C6 0.0265(13) 0.0509(16) 0.0340(14) 0.0042(11) 0.0061(10) -0.0091(11)
C7 0.0248(13) 0.0514(18) 0.0585(18) 0.0063(14) 0.0122(12) 0.0047(12)
C8 0.0297(13) 0.0288(13) 0.0501(16) -0.0073(11) 0.0164(11) 0.0026(10)
C9 0.0557(19) 0.0472(18) 0.0546(18) -0.0119(14) 0.0287(15) 0.0036(14)
C10 0.0221(11) 0.0222(11) 0.0239(11) 0.0007(8) 0.0060(9) -0.0033(9)
C11 0.0289(12) 0.0212(12) 0.0390(14) 0.0034(10) 0.0053(10) -0.0005(9)
C12 0.0350(13) 0.0244(12) 0.0303(13) 0.0051(9) 0.0032(10) -0.0050(10)
C13 0.0341(13) 0.0277(13) 0.0433(14) -0.0016(10) 0.0192(11) 0.0026(10)
C14 0.0454(16) 0.0438(16) 0.0500(17) -0.0141(13) 0.0172(13) 0.0010(13)
C15 0.0423(16) 0.0305(15) 0.073(2) 0.0121(13) 0.0189(15) 0.0093(12)
C16 0.071(2) 0.0360(16) 0.0377(15) 0.0088(12) 0.0150(14) -0.0069(14)
C17 0.0443(15) 0.0314(13) 0.0339(13) -0.0015(10) 0.0232(11) -0.0073(11)
C18 0.0477(17) 0.0443(16) 0.0606(18) -0.0004(13) 0.0350(15) -0.0050(13)
C19 0.0191(11) 0.0350(13) 0.0257(12) 0.0054(9) 0.0031(9) -0.0013(9)
C20 0.0394(14) 0.0309(13) 0.0277(12) 0.0020(10) 0.0034(10) -0.0025(11)
C21 0.0486(17) 0.0350(15) 0.0389(15) 0.0104(11) 0.0001(12) -0.0004(12)
C22 0.0395(15) 0.0600(19) 0.0389(16) 0.0276(13) 0.0067(12) 0.0022(14)
C23 0.0469(17) 0.071(2) 0.0361(15) 0.0193(14) 0.0206(13) 0.0135(15)
C24 0.0406(15) 0.0577(18) 0.0336(14) 0.0160(12) 0.0170(12) 0.0155(13)
C25 0.0207(11) 0.0222(12) 0.0300(12) -0.0015(9) 0.0103(9) -0.0019(8)
C26 0.0251(12) 0.0267(12) 0.0297(12) 0.0003(9) 0.0114(9) -0.0022(9)
C27 0.0358(14) 0.0322(13) 0.0339(13) -0.0029(10) 0.0174(11) -0.0023(11)
C28 0.0316(13) 0.0297(13) 0.0474(15) -0.0028(11) 0.0219(12) -0.0002(10)
C29 0.0237(12) 0.0339(14) 0.0489(16) 0.0021(11) 0.0105(11) 0.0030(10)
C30 0.0249(12) 0.0405(14) 0.0279(12) -0.0023(10) 0.0083(10) -0.0003(10)
C31 0.0256(12) 0.0295(12) 0.0199(11) 0.0004(9) 0.0028(9) -0.0029(9)
C32 0.0335(13) 0.0354(14) 0.0393(14) -0.0054(11) 0.0132(11) -0.0051(11)
C33 0.0403(15) 0.0390(16) 0.0568(18) -0.0110(13) 0.0157(13) -0.0151(12)
C34 0.0538(18) 0.0373(15) 0.0453(16) -0.0160(12) 0.0120(13) -0.0129(13)
C35 0.0587(18) 0.0401(16) 0.0433(16) -0.0159(12) 0.0232(14) -0.0042(13)
C36 0.0402(14) 0.0361(14) 0.0356(14) -0.0068(11) 0.0165(11) -0.0068(11)
C37 0.0257(11) 0.0237(11) 0.0266(11) 0.0064(9) 0.0094(9) -0.0004(9)
C38 0.0312(13) 0.0307(13) 0.0284(12) 0.0028(9) 0.0091(10) -0.0048(10)
C39 0.0296(13) 0.0354(14) 0.0413(15) 0.0048(11) 0.0097(11) -0.0087(11)
C40 0.0334(14) 0.0344(14) 0.0483(16) 0.0064(11) 0.0225(12) -0.0026(11)
C41 0.0393(14) 0.0333(14) 0.0338(13) 0.0012(10) 0.0190(11) -0.0005(11)
C42 0.0297(12) 0.0281(12) 0.0312(12) 0.0011(9) 0.0107(10) -0.0034(10)
C43 0.0242(11) 0.0255(12) 0.0225(11) 0.0069(9) 0.0069(9) -0.0007(9)
C44 0.0288(12) 0.0309(13) 0.0305(12) 0.0026(10) 0.0076(10) 0.0039(10)
C45 0.0269(12) 0.0393(15) 0.0346(13) 0.0099(11) 0.0058(10) 0.0062(11)
C46 0.0243(12) 0.0443(15) 0.0287(13) 0.0100(11) 0.0023(10) -0.0064(11)
C47 0.0308(12) 0.0319(13) 0.0247(12) 0.0025(9) 0.0085(10) -0.0082(10)
C48 0.0261(12) 0.0263(12) 0.0237(11) 0.0041(9) 0.0091(9) -0.0028(9)
C49 0.0251(11) 0.0227(12) 0.0310(12) -0.0010(9) 0.0066(9) 0.0004(9)
C50 0.0386(14) 0.0295(13) 0.0367(14) -0.0038(10) 0.0144(11) -0.0044(11)
C51 0.0519(18) 0.0425(17) 0.0536(18) -0.0176(13) 0.0244(14) -0.0047(13)
C52 0.0504(18) 0.0280(15) 0.071(2) -0.0131(14) 0.0172(15) 0.0032(13)
C53 0.0427(16) 0.0231(13) 0.0621(19) 0.0063(12) 0.0079(13) 0.0033(11)
C54 0.0361(14) 0.0299(13) 0.0375(14) 0.0054(10) 0.0088(11) 0.0013(11)
C55 0.069(2) 0.063(2) 0.0533(19) -0.0295(16) 0.0250(16) -0.0215(17)
C56 0.061(2) 0.090(3) 0.051(2) -0.0210(18) 0.0158(17) -0.021(2)
C57 0.067(2) 0.127(4) 0.056(2) -0.022(2) 0.0271(19) -0.020(2)

loop_
_atom_type_symbol
_atom_type_description
_atom_type_scat_dispersion_real
_atom_type_scat_dispersion_imag
_atom_type_scat_source
C C 0.0033 0.0016 'International Tables Vol C Tables 4.2.6.8 and 6.1.1.4'
H H 0.0000 0.0000 'International Tables Vol C Tables 4.2.6.8 and 6.1.1.4'
F F 0.0171 0.0103 'International Tables Vol C Tables 4.2.6.8 and 6.1.1.4'
N N 0.0061 0.0033 'International Tables Vol C Tables 4.2.6.8 and 6.1.1.4'
P P 0.1023 0.0942 'International Tables Vol C Tables 4.2.6.8 and 6.1.1.4'
Ru Ru -1.2594 0.8363 'International Tables Vol C Tables 4.2.6.8 and 6.1.1.4'

loop_
_geom_angle_atom_site_label_1
_geom_angle_atom_site_label_2
_geom_angle_atom_site_label_3
_geom_angle
_geom_angle_site_symmetry_1
_geom_angle_site_symmetry_3
C10 Ru1 C1 88.61(8) . .
C10 Ru1 F1 91.64(8) . .
C1 Ru1 F1 89.22(8) . .
C10 Ru1 F1A 93.30(9) . .
C1 Ru1 F1A 91.18(9) . .
F1 Ru1 F1A 175.06(9) . .
C10 Ru1 P1 85.89(6) . .
C1 Ru1 P1 170.54(6) . .
F1 Ru1 P1 98.62(6) . .
F1A Ru1 P1 81.47(7) . .
C10 Ru1 P2 168.81(6) . .
C1 Ru1 P2 88.15(6) . .
F1 Ru1 P2 77.61(6) . .
F1A Ru1 P2 97.47(7) . .
P1 Ru1 P2 98.66(2) . .
C10 Ru1 H1 89.7(16) . .
C1 Ru1 H1 92.9(16) . .
F1 Ru1 H1 177.6(16) . .
F1A Ru1 H1 4.0(16) . .
P1 Ru1 H1 79.4(16) . .
P2 Ru1 H1 101.2(16) . .
C10 Ru1 H1A 88.3(18) . .
C1 Ru1 H1A 83.0(17) . .
F1 Ru1 H1A 7.0(18) . .
F1A Ru1 H1A 173.9(17) . .
P1 Ru1 H1A 104.5(17) . .
P2 Ru1 H1A 80.7(18) . .
H1 Ru1 H1A 175(2) . .
C25 P1 C31 99.90(10) . .
C25 P1 C19 101.37(10) . .
C31 P1 C19 99.68(10) . .
C25 P1 Ru1 121.43(7) . .
C31 P1 Ru1 119.21(7) . .
C19 P1 Ru1 111.80(7) . .
C43 P2 C49 99.67(10) . .
C43 P2 C37 102.43(10) . .
C49 P2 C37 97.08(10) . .
C43 P2 Ru1 111.02(7) . .
C49 P2 Ru1 127.31(8) . .
C37 P2 Ru1 115.69(7) . .
Ru1 F1 H1A 16(4) . .
Ru1 F1A H1 9(4) . .
C1 N1 C2 112.57(19) . .
C1 N1 C4 125.66(18) . .
C2 N1 C4 121.76(19) . .
C1 N2 C3 112.18(19) . .
C1 N2 C8 124.76(18) . .
C3 N2 C8 122.99(19) . .
C10 N3 C11 112.00(18) . .
C10 N3 C13 124.67(18) . .
C11 N3 C13 122.90(19) . .
C10 N4 C12 112.16(19) . .
C10 N4 C17 125.24(19) . .
C12 N4 C17 122.55(19) . .
N1 C1 N2 102.07(18) . .
N1 C1 Ru1 128.91(15) . .
N2 C1 Ru1 128.68(15) . .
C3 C2 N1 106.4(2) . .
C3 C2 C6 130.1(2) . .
N1 C2 C6 123.1(2) . .
C2 C3 N2 106.72(19) . .
C2 C3 C7 130.3(2) . .
N2 C3 C7 122.8(2) . .
N1 C4 C5 112.23(18) . .
N1 C4 H4A 109.2 . .
C5 C4 H4A 109.2 . .
N1 C4 H4B 109.2 . .
C5 C4 H4B 109.2 . .
H4A C4 H4B 107.9 . .
C4 C5 H5A 109.5 . .
C4 C5 H5B 109.5 . .
H5A C5 H5B 109.5 . .
C4 C5 H5C 109.5 . .
H5A C5 H5C 109.5 . .
H5B C5 H5C 109.5 . .
C2 C6 H6A 109.5 . .
C2 C6 H6B 109.5 . .
H6A C6 H6B 109.5 . .
C2 C6 H6C 109.5 . .
H6A C6 H6C 109.5 . .
H6B C6 H6C 109.5 . .
C3 C7 H7A 109.5 . .
C3 C7 H7B 109.5 . .
H7A C7 H7B 109.5 . .
C3 C7 H7C 109.5 . .
H7A C7 H7C 109.5 . .
H7B C7 H7C 109.5 . .
N2 C8 C9 113.7(2) . .
N2 C8 H8A 108.8 . .
C9 C8 H8A 108.8 . .
N2 C8 H8B 108.8 . .
C9 C8 H8B 108.8 . .
H8A C8 H8B 107.7 . .
C8 C9 H9A 109.5 . .
C8 C9 H9B 109.5 . .
H9A C9 H9B 109.5 . .
C8 C9 H9C 109.5 . .
H9A C9 H9C 109.5 . .
H9B C9 H9C 109.5 . .
N4 C10 N3 102.50(18) . .
N4 C10 Ru1 128.58(16) . .
N3 C10 Ru1 128.85(15) . .
C12 C11 N3 106.4(2) . .
C12 C11 C15 129.7(2) . .
N3 C11 C15 123.8(2) . .
C11 C12 N4 106.9(2) . .
C11 C12 C16 129.9(2) . .
N4 C12 C16 122.8(2) . .
N3 C13 C14 115.4(2) . .
N3 C13 H13A 108.4 . .
C14 C13 H13A 108.4 . .
N3 C13 H13B 108.4 . .
C14 C13 H13B 108.4 . .
H13A C13 H13B 107.5 . .
C13 C14 H14A 109.5 . .
C13 C14 H14B 109.5 . .
H14A C14 H14B 109.5 . .
C13 C14 H14C 109.5 . .
H14A C14 H14C 109.5 . .
H14B C14 H14C 109.5 . .
C11 C15 H15A 109.5 . .
C11 C15 H15B 109.5 . .
H15A C15 H15B 109.5 . .
C11 C15 H15C 109.5 . .
H15A C15 H15C 109.5 . .
H15B C15 H15C 109.5 . .
C12 C16 H16A 109.5 . .
C12 C16 H16B 109.5 . .
H16A C16 H16B 109.5 . .
C12 C16 H16C 109.5 . .
H16A C16 H16C 109.5 . .
H16B C16 H16C 109.5 . .
N4 C17 C18 111.6(2) . .
N4 C17 H17A 109.3 . .
C18 C17 H17A 109.3 . .
N4 C17 H17B 109.3 . .
C18 C17 H17B 109.3 . .
H17A C17 H17B 108.0 . .
C17 C18 H18A 109.5 . .
C17 C18 H18B 109.5 . .
H18A C18 H18B 109.5 . .
C17 C18 H18C 109.5 . .
H18A C18 H18C 109.5 . .
H18B C18 H18C 109.5 . .
C20 C19 C24 117.9(2) . .
C20 C19 P1 121.45(18) . .
C24 C19 P1 120.55(19) . .
C19 C20 C21 121.3(2) . .
C19 C20 H20 119.3 . .
C21 C20 H20 119.3 . .
C22 C21 C20 119.9(3) . .
C22 C21 H21 120.1 . .
C20 C21 H21 120.1 . .
C21 C22 C23 120.0(2) . .
C21 C22 H22 120.0 . .
C23 C22 H22 120.0 . .
C22 C23 C24 119.7(3) . .
C22 C23 H23 120.1 . .
C24 C23 H23 120.1 . .
C23 C24 C19 121.1(3) . .
C23 C24 H24 119.4 . .
C19 C24 H24 119.4 . .
C26 C25 C30 118.4(2) . .
C26 C25 P1 118.34(16) . .
C30 C25 P1 123.22(17) . .
C25 C26 C27 120.7(2) . .
C25 C26 H26 119.7 . .
C27 C26 H26 119.7 . .
C28 C27 C26 120.1(2) . .
C28 C27 H27 119.9 . .
C26 C27 H27 119.9 . .
C29 C28 C27 119.9(2) . .
C29 C28 H28 120.1 . .
C27 C28 H28 120.1 . .
C28 C29 C30 120.1(2) . .
C28 C29 H29 119.9 . .
C30 C29 H29 119.9 . .
C29 C30 C25 120.8(2) . .
C29 C30 H30 119.6 . .
C25 C30 H30 119.6 . .
C32 C31 C36 117.1(2) . .
C32 C31 P1 124.27(18) . .
C36 C31 P1 118.53(18) . .
C31 C32 C33 121.1(2) . .
C31 C32 H32 119.5 . .
C33 C32 H32 119.5 . .
C34 C33 C32 120.6(3) . .
C34 C33 H33 119.7 . .
C32 C33 H33 119.7 . .
C35 C34 C33 119.5(2) . .
C35 C34 H34 120.3 . .
C33 C34 H34 120.3 . .
C34 C35 C36 120.1(3) . .
C34 C35 H35 120.0 . .
C36 C35 H35 120.0 . .
C35 C36 C31 121.6(2) . .
C35 C36 H36 119.2 . .
C31 C36 H36 119.2 . .
C42 C37 C38 118.1(2) . .
C42 C37 P2 124.43(17) . .
C38 C37 P2 117.33(17) . .
C39 C38 C37 120.9(2) . .
C39 C38 H38 119.5 . .
C37 C38 H38 119.5 . .
C40 C39 C38 120.0(2) . .
C40 C39 H39 120.0 . .
C38 C39 H39 120.0 . .
C39 C40 C41 120.0(2) . .
C39 C40 H40 120.0 . .
C41 C40 H40 120.0 . .
C40 C41 C42 119.8(2) . .
C40 C41 H41 120.1 . .
C42 C41 H41 120.1 . .
C37 C42 C41 121.1(2) . .
C37 C42 H42 119.4 . .
C41 C42 H42 119.4 . .
C44 C43 C48 117.9(2) . .
C44 C43 P2 123.27(17) . .
C48 C43 P2 118.58(16) . .
C45 C44 C43 121.3(2) . .
C45 C44 H44 119.4 . .
C43 C44 H44 119.4 . .
C46 C45 C44 119.9(2) . .
C46 C45 H45 120.1 . .
C44 C45 H45 120.1 . .
C45 C46 C47 120.0(2) . .
C45 C46 H46 120.0 . .
C47 C46 H46 120.0 . .
C46 C47 C48 120.2(2) . .
C46 C47 H47 119.9 . .
C48 C47 H47 119.9 . .
C47 C48 C43 120.7(2) . .
C47 C48 H48 119.7 . .
C43 C48 H48 119.7 . .
C50 C49 C54 118.0(2) . .
C50 C49 P2 120.76(18) . .
C54 C49 P2 121.28(18) . .
C49 C50 C51 121.0(2) . .
C49 C50 H50 119.5 . .
C51 C50 H50 119.5 . .
C52 C51 C50 120.0(3) . .
C52 C51 H51 120.0 . .
C50 C51 H51 120.0 . .
C53 C52 C51 119.9(3) . .
C53 C52 H52 120.1 . .
C51 C52 H52 120.1 . .
C52 C53 C54 120.4(3) . .
C52 C53 H53 119.8 . .
C54 C53 H53 119.8 . .
C53 C54 C49 120.8(2) . .
C53 C54 H54 119.6 . .
C49 C54 H54 119.6 . .
C56 C55 C55 114.8(4) . 3_556
C56 C55 H55A 108.6 . .
C55 C55 H55A 108.6 3_556 .
C56 C55 H55B 108.6 . .
C55 C55 H55B 108.6 3_556 .
H55A C55 H55B 107.5 . .
C55 C56 C57 113.9(3) . .
C55 C56 H56A 108.8 . .
C57 C56 H56A 108.8 . .
C55 C56 H56B 108.8 . .
C57 C56 H56B 108.8 . .
H56A C56 H56B 107.7 . .
C56 C57 H57A 109.5 . .
C56 C57 H57B 109.5 . .
H57A C57 H57B 109.5 . .
C56 C57 H57C 109.5 . .
H57A C57 H57C 109.5 . .
H57B C57 H57C 109.5 . .

loop_
_geom_bond_atom_site_label_1
_geom_bond_atom_site_label_2
_geom_bond_distance
_geom_bond_site_symmetry_2
Ru1 C10 2.109(2) .
Ru1 C1 2.115(2) .
Ru1 F1 2.264(2) .
Ru1 F1A 2.273(3) .
Ru1 P1 2.3343(6) .
Ru1 P2 2.3493(6) .
Ru1 H1 1.599(5) .
Ru1 H1A 1.598(5) .
P1 C25 1.844(2) .
P1 C31 1.853(2) .
P1 C19 1.866(2) .
P2 C43 1.856(2) .
P2 C49 1.856(2) .
P2 C37 1.856(2) .
F1 H1A 0.705(19) .
F1A H1 0.688(11) .
N1 C1 1.371(3) .
N1 C2 1.396(3) .
N1 C4 1.459(3) .
N2 C1 1.373(3) .
N2 C3 1.397(3) .
N2 C8 1.457(3) .
N3 C10 1.378(3) .
N3 C11 1.395(3) .
N3 C13 1.463(3) .
N4 C10 1.363(3) .
N4 C12 1.395(3) .
N4 C17 1.457(3) .
C2 C3 1.338(3) .
C2 C6 1.498(3) .
C3 C7 1.499(3) .
C4 C5 1.526(3) .
C4 H4A 0.9900 .
C4 H4B 0.9900 .
C5 H5A 0.9800 .
C5 H5B 0.9800 .
C5 H5C 0.9800 .
C6 H6A 0.9800 .
C6 H6B 0.9800 .
C6 H6C 0.9800 .
C7 H7A 0.9800 .
C7 H7B 0.9800 .
C7 H7C 0.9800 .
C8 C9 1.520(4) .
C8 H8A 0.9900 .
C8 H8B 0.9900 .
C9 H9A 0.9800 .
C9 H9B 0.9800 .
C9 H9C 0.9800 .
C11 C12 1.339(4) .
C11 C15 1.492(3) .
C12 C16 1.499(3) .
C13 C14 1.503(3) .
C13 H13A 0.9900 .
C13 H13B 0.9900 .
C14 H14A 0.9800 .
C14 H14B 0.9800 .
C14 H14C 0.9800 .
C15 H15A 0.9800 .
C15 H15B 0.9800 .
C15 H15C 0.9800 .
C16 H16A 0.9800 .
C16 H16B 0.9800 .
C16 H16C 0.9800 .
C17 C18 1.524(4) .
C17 H17A 0.9900 .
C17 H17B 0.9900 .
C18 H18A 0.9800 .
C18 H18B 0.9800 .
C18 H18C 0.9800 .
C19 C20 1.388(3) .
C19 C24 1.398(3) .
C20 C21 1.393(3) .
C20 H20 0.9500 .
C21 C22 1.380(4) .
C21 H21 0.9500 .
C22 C23 1.387(4) .
C22 H22 0.9500 .
C23 C24 1.391(4) .
C23 H23 0.9500 .
C24 H24 0.9500 .
C25 C26 1.387(3) .
C25 C30 1.401(3) .
C26 C27 1.390(3) .
C26 H26 0.9500 .
C27 C28 1.385(3) .
C27 H27 0.9500 .
C28 C29 1.379(4) .
C28 H28 0.9500 .
C29 C30 1.383(3) .
C29 H29 0.9500 .
C30 H30 0.9500 .
C31 C32 1.389(3) .
C31 C36 1.395(3) .
C32 C33 1.389(4) .
C32 H32 0.9500 .
C33 C34 1.374(4) .
C33 H33 0.9500 .
C34 C35 1.371(4) .
C34 H34 0.9500 .
C35 C36 1.388(4) .
C35 H35 0.9500 .
C36 H36 0.9500 .
C37 C42 1.391(3) .
C37 C38 1.399(3) .
C38 C39 1.390(3) .
C38 H38 0.9500 .
C39 C40 1.384(4) .
C39 H39 0.9500 .
C40 C41 1.385(4) .
C40 H40 0.9500 .
C41 C42 1.394(3) .
C41 H41 0.9500 .
C42 H42 0.9500 .
C43 C44 1.397(3) .
C43 C48 1.399(3) .
C44 C45 1.389(3) .
C44 H44 0.9500 .
C45 C46 1.379(4) .
C45 H45 0.9500 .
C46 C47 1.385(3) .
C46 H46 0.9500 .
C47 C48 1.390(3) .
C47 H47 0.9500 .
C48 H48 0.9500 .
C49 C50 1.389(3) .
C49 C54 1.399(3) .
C50 C51 1.396(4) .
C50 H50 0.9500 .
C51 C52 1.378(4) .
C51 H51 0.9500 .
C52 C53 1.375(4) .
C52 H52 0.9500 .
C53 C54 1.389(4) .
C53 H53 0.9500 .
C54 H54 0.9500 .
C55 C56 1.511(5) .
C55 C55 1.522(6) 3_556
C55 H55A 0.9900 .
C55 H55B 0.9900 .
C56 C57 1.525(5) .
C56 H56A 0.9900 .
C56 H56B 0.9900 .
C57 H57A 0.9800 .
C57 H57B 0.9800 .
C57 H57C 0.9800 .

loop_
_geom_torsion_atom_site_label_1
_geom_torsion_atom_site_label_2
_geom_torsion_atom_site_label_3
_geom_torsion_atom_site_label_4
_geom_torsion
_geom_torsion_site_symmetry_1
C10 Ru1 P1 C25 -88.13(10) .
C1 Ru1 P1 C25 -142.7(4) .
F1 Ru1 P1 C25 2.91(10) .
F1A Ru1 P1 C25 177.92(11) .
P2 Ru1 P1 C25 81.59(8) .
C10 Ru1 P1 C31 146.96(10) .
C1 Ru1 P1 C31 92.3(4) .
F1 Ru1 P1 C31 -122.00(10) .
F1A Ru1 P1 C31 53.00(11) .
P2 Ru1 P1 C31 -43.33(8) .
C10 Ru1 P1 C19 31.42(10) .
C1 Ru1 P1 C19 -23.2(4) .
F1 Ru1 P1 C19 122.46(10) .
F1A Ru1 P1 C19 -62.54(11) .
P2 Ru1 P1 C19 -158.86(8) .
C10 Ru1 P2 C43 -51.0(3) .
C1 Ru1 P2 C43 22.23(10) .
F1 Ru1 P2 C43 -67.38(10) .
F1A Ru1 P2 C43 113.17(11) .
P1 Ru1 P2 C43 -164.37(8) .
C10 Ru1 P2 C49 -172.3(3) .
C1 Ru1 P2 C49 -99.04(11) .
F1 Ru1 P2 C49 171.36(11) .
F1A Ru1 P2 C49 -8.09(12) .
P1 Ru1 P2 C49 74.36(9) .
C10 Ru1 P2 C37 65.2(3) .
C1 Ru1 P2 C37 138.38(10) .
F1 Ru1 P2 C37 48.77(10) .
F1A Ru1 P2 C37 -130.68(11) .
P1 Ru1 P2 C37 -48.22(8) .
C2 N1 C1 N2 -3.0(2) .
C4 N1 C1 N2 176.41(18) .
C2 N1 C1 Ru1 170.69(15) .
C4 N1 C1 Ru1 -9.9(3) .
C3 N2 C1 N1 3.1(2) .
C8 N2 C1 N1 -180.0(2) .
C3 N2 C1 Ru1 -170.66(16) .
C8 N2 C1 Ru1 6.3(3) .
C10 Ru1 C1 N1 61.41(19) .
F1 Ru1 C1 N1 -30.25(19) .
F1A Ru1 C1 N1 154.7(2) .
P1 Ru1 C1 N1 115.8(3) .
P2 Ru1 C1 N1 -107.88(19) .
C10 Ru1 C1 N2 -126.5(2) .
F1 Ru1 C1 N2 141.9(2) .
F1A Ru1 C1 N2 -33.2(2) .
P1 Ru1 C1 N2 -72.1(4) .
P2 Ru1 C1 N2 64.22(19) .
C1 N1 C2 C3 1.9(3) .
C4 N1 C2 C3 -177.53(19) .
C1 N1 C2 C6 -171.2(2) .
C4 N1 C2 C6 9.3(3) .
N1 C2 C3 N2 0.1(2) .
C6 C2 C3 N2 172.6(2) .
N1 C2 C3 C7 -175.1(2) .
C6 C2 C3 C7 -2.6(4) .
C1 N2 C3 C2 -2.1(3) .
C8 N2 C3 C2 -179.1(2) .
C1 N2 C3 C7 173.5(2) .
C8 N2 C3 C7 -3.5(3) .
C1 N1 C4 C5 -103.9(2) .
C2 N1 C4 C5 75.4(3) .
C1 N2 C8 C9 110.3(3) .
C3 N2 C8 C9 -73.0(3) .
C12 N4 C10 N3 -2.2(2) .
C17 N4 C10 N3 175.1(2) .
C12 N4 C10 Ru1 174.88(16) .
C17 N4 C10 Ru1 -7.8(3) .
C11 N3 C10 N4 1.9(2) .
C13 N3 C10 N4 174.5(2) .
C11 N3 C10 Ru1 -175.16(16) .
C13 N3 C10 Ru1 -2.5(3) .
C1 Ru1 C10 N4 68.49(19) .
F1 Ru1 C10 N4 157.67(19) .
F1A Ru1 C10 N4 -22.6(2) .
P1 Ru1 C10 N4 -103.81(19) .
P2 Ru1 C10 N4 141.7(2) .
C1 Ru1 C10 N3 -115.20(19) .
F1 Ru1 C10 N3 -26.03(19) .
F1A Ru1 C10 N3 153.70(19) .
P1 Ru1 C10 N3 72.50(18) .
P2 Ru1 C10 N3 -42.0(4) .
C10 N3 C11 C12 -0.9(3) .
C13 N3 C11 C12 -173.7(2) .
C10 N3 C11 C15 175.8(2) .
C13 N3 C11 C15 3.0(4) .
N3 C11 C12 N4 -0.4(3) .
C15 C11 C12 N4 -176.9(2) .
N3 C11 C12 C16 172.6(2) .
C15 C11 C12 C16 -3.9(5) .
C10 N4 C12 C11 1.7(3) .
C17 N4 C12 C11 -175.7(2) .
C10 N4 C12 C16 -171.9(2) .
C17 N4 C12 C16 10.7(3) .
C10 N3 C13 C14 121.3(2) .
C11 N3 C13 C14 -66.8(3) .
C10 N4 C17 C18 -102.8(3) .
C12 N4 C17 C18 74.2(3) .
C25 P1 C19 C20 35.9(2) .
C31 P1 C19 C20 138.1(2) .
Ru1 P1 C19 C20 -94.91(19) .
C25 P1 C19 C24 -148.2(2) .
C31 P1 C19 C24 -45.9(2) .
Ru1 P1 C19 C24 81.1(2) .
C24 C19 C20 C21 -2.4(4) .
P1 C19 C20 C21 173.65(19) .
C19 C20 C21 C22 1.0(4) .
C20 C21 C22 C23 2.0(4) .
C21 C22 C23 C24 -3.5(4) .
C22 C23 C24 C19 2.0(4) .
C20 C19 C24 C23 0.9(4) .
P1 C19 C24 C23 -175.2(2) .
C31 P1 C25 C26 111.78(18) .
C19 P1 C25 C26 -146.14(18) .
Ru1 P1 C25 C26 -21.6(2) .
C31 P1 C25 C30 -65.9(2) .
C19 P1 C25 C30 36.2(2) .
Ru1 P1 C25 C30 160.68(16) .
C30 C25 C26 C27 -0.9(3) .
P1 C25 C26 C27 -178.72(18) .
C25 C26 C27 C28 0.3(4) .
C26 C27 C28 C29 0.1(4) .
C27 C28 C29 C30 0.1(4) .
C28 C29 C30 C25 -0.7(4) .
C26 C25 C30 C29 1.1(3) .
P1 C25 C30 C29 178.82(19) .
C25 P1 C31 C32 -2.6(2) .
C19 P1 C31 C32 -106.1(2) .
Ru1 P1 C31 C32 132.10(18) .
C25 P1 C31 C36 -179.57(19) .
C19 P1 C31 C36 77.0(2) .
Ru1 P1 C31 C36 -44.8(2) .
C36 C31 C32 C33 -1.4(4) .
P1 C31 C32 C33 -178.4(2) .
C31 C32 C33 C34 -0.7(4) .
C32 C33 C34 C35 2.2(5) .
C33 C34 C35 C36 -1.6(4) .
C34 C35 C36 C31 -0.5(4) .
C32 C31 C36 C35 2.0(4) .
P1 C31 C36 C35 179.1(2) .
C43 P2 C37 C42 31.7(2) .
C49 P2 C37 C42 133.3(2) .
Ru1 P2 C37 C42 -89.16(19) .
C43 P2 C37 C38 -152.80(18) .
C49 P2 C37 C38 -51.23(19) .
Ru1 P2 C37 C38 86.29(18) .
C42 C37 C38 C39 1.7(3) .
P2 C37 C38 C39 -174.03(19) .
C37 C38 C39 C40 -1.3(4) .
C38 C39 C40 C41 -0.3(4) .
C39 C40 C41 C42 1.5(4) .
C38 C37 C42 C41 -0.6(3) .
P2 C37 C42 C41 174.86(18) .
C40 C41 C42 C37 -1.0(4) .
C49 P2 C43 C44 15.0(2) .
C37 P2 C43 C44 114.5(2) .
Ru1 P2 C43 C44 -121.38(18) .
C49 P2 C43 C48 -171.11(17) .
C37 P2 C43 C48 -71.58(18) .
Ru1 P2 C43 C48 52.49(18) .
C48 C43 C44 C45 1.1(3) .
P2 C43 C44 C45 174.99(18) .
C43 C44 C45 C46 1.0(4) .
C44 C45 C46 C47 -1.6(4) .
C45 C46 C47 C48 0.1(3) .
C46 C47 C48 C43 2.1(3) .
C44 C43 C48 C47 -2.6(3) .
P2 C43 C48 C47 -176.82(16) .
C43 P2 C49 C50 -117.4(2) .
C37 P2 C49 C50 138.7(2) .
Ru1 P2 C49 C50 8.6(2) .
C43 P2 C49 C54 62.4(2) .
C37 P2 C49 C54 -41.6(2) .
Ru1 P2 C49 C54 -171.67(16) .
C54 C49 C50 C51 0.2(4) .
P2 C49 C50 C51 179.9(2) .
C49 C50 C51 C52 -0.8(4) .
C50 C51 C52 C53 0.7(4) .
C51 C52 C53 C54 -0.1(4) .
C52 C53 C54 C49 -0.5(4) .
C50 C49 C54 C53 0.4(4) .
P2 C49 C54 C53 -179.3(2) .
C55 C55 C56 C57 -176.4(3) 3_556
